data_1528098
loop_
_publ_author_name
'Straehle, J.'

_publ_section_title
;
 Die Kristallstruktur des Tantal(V)nitrids Ta3 N5
;
_journal_name_full 'Zeitschrift fuer Anorganische und Allgemeine Chemie'
_journal_page_first 47
_journal_page_last 57
_journal_volume 402
_journal_year 1973
_chemical_formula_sum 'N5 Ta3'
_chemical_name_systematic 'Ta3 N5'
_space_group_IT_number 63
_symmetry_space_group_name_Hall '-C 2c 2'
_symmetry_space_group_name_H-M 'C m c m'
_cell_angle_alpha 90
_cell_angle_beta 90
_cell_angle_gamma 90
_cell_formula_units_Z 4
_cell_length_a 3.893
_cell_length_b 10.264
_cell_length_c 10.264
_cell_volume 410.126
_citation_journal_id_ASTM ZAACAB
_cod_data_source_file Straehle_ZAACAB_1973_1938.cif
_cod_data_source_block N5Ta3
_cod_original_cell_volume 410.1263
_cod_database_code 1528098

loop_
_symmetry_equiv_pos_as_xyz
x,y,z
-x,-y,z+1/2
x,-y,-z
-x,y,-z+1/2
-x,-y,-z
x,y,-z-1/2
-x,y,z
x,-y,z-1/2
x+1/2,y+1/2,z
-x+1/2,-y+1/2,z+1/2
x+1/2,-y+1/2,-z
-x+1/2,y+1/2,-z+1/2
-x+1/2,-y+1/2,-z
x+1/2,y+1/2,-z-1/2
-x+1/2,y+1/2,z
x+1/2,-y+1/2,z-1/2

loop_
_atom_site_label
_atom_site_type_symbol
_atom_site_fract_x
_atom_site_fract_y
_atom_site_fract_z
_atom_site_occupancy
_atom_site_U_iso_or_equiv
N1 N-3 0 0.7627 0.25 1 0.0
N2 N-3 0 0.047 0.1188 1 0.0
N3 N-3 0 0.3097 0.0732 1 0.0
Ta2 Ta+5 0 0.13429 0.5601 1 0.0
Ta1 Ta+5 0 0.29757 0.25 1 0.0
